data_4104114
loop_
_publ_author_name
'Vilmal\'i L\'opez-Mej\'ias'
'Jeff W. Kampf'
'Adam J. Matzger'

_publ_section_title
;
 Polymer-Induced Heteronucleation of Tolfenamic Acid: Structural
 Investigation of a Pentamorph
;
_journal_name_full 'Journal of the American Chemical Society'
_journal_page_first 4554
_journal_page_last 4555
_journal_paper_doi 10.1021/ja806289a
_journal_volume 131
_journal_year 2009
_chemical_formula_moiety 'C14 H12 Cl N O2'
_chemical_formula_sum 'C14 H12 Cl N O2'
_chemical_formula_weight 261.70
_chemical_name_systematic
;
 ?
;
_space_group_IT_number 2
_symmetry_cell_setting triclinic
_symmetry_space_group_name_Hall '-P 1'
_symmetry_space_group_name_H-M 'P -1'
_atom_sites_solution_hydrogens geom
_atom_sites_solution_primary direct
_atom_sites_solution_secondary difmap
_audit_creation_method SHELXL-97
_cell_angle_alpha 107.385(3)
_cell_angle_beta 92.062(3)
_cell_angle_gamma 101.662(3)
_cell_formula_units_Z 2
_cell_length_a 7.6488(13)
_cell_length_b 9.0160(15)
_cell_length_c 9.4184(15)
_cell_measurement_reflns_used 2118
_cell_measurement_temperature 85(2)
_cell_measurement_theta_max 26.39
_cell_measurement_theta_min 2.28
_cell_volume 603.81(17)
_computing_cell_refinement 'Bruker SAINT'
_computing_data_collection 'Bruker SMART-APEX'
_computing_data_reduction 'Bruker SAINT'
_computing_molecular_graphics 'Bruker SHELXTL'
_computing_publication_material 'Bruker SHELXTL'
_computing_structure_refinement 'Bruker SHELXTL'
_computing_structure_solution 'Bruker SHELXTL'
_diffrn_ambient_temperature 85(2)
_diffrn_measured_fraction_theta_full 0.998
_diffrn_measured_fraction_theta_max 0.998
_diffrn_measurement_device_type 'CCD area detector'
_diffrn_measurement_method 'phi and omega scans'
_diffrn_radiation_monochromator graphite
_diffrn_radiation_source 'fine-focus sealed tube'
_diffrn_radiation_type MoK\a
_diffrn_radiation_wavelength 0.71073
_diffrn_reflns_av_R_equivalents 0.0634
_diffrn_reflns_av_sigmaI/netI 0.0540
_diffrn_reflns_limit_h_max 9
_diffrn_reflns_limit_h_min -9
_diffrn_reflns_limit_k_max 11
_diffrn_reflns_limit_k_min -11
_diffrn_reflns_limit_l_max 11
_diffrn_reflns_limit_l_min -11
_diffrn_reflns_number 11386
_diffrn_reflns_theta_full 26.44
_diffrn_reflns_theta_max 26.44
_diffrn_reflns_theta_min 2.28
_exptl_absorpt_coefficient_mu 0.308
_exptl_absorpt_correction_T_max 0.9728
_exptl_absorpt_correction_T_min 0.9523
_exptl_absorpt_correction_type multi-scan
_exptl_absorpt_process_details
;
  Blessing, R. Acta Cryst. (1995) A51 33-38.
  Sheldrick, G.  SADABS (Version 2007/4) Bruker AXS area
  detector absorption and other corrections, University of
  Gottingen, Germany 2007.
;
_exptl_crystal_colour colorless
_exptl_crystal_density_diffrn 1.439
_exptl_crystal_density_method 'not measured'
_exptl_crystal_description plate
_exptl_crystal_F_000 272
_exptl_crystal_size_max 0.16
_exptl_crystal_size_mid 0.13
_exptl_crystal_size_min 0.09
_refine_diff_density_max 0.220
_refine_diff_density_min -0.238
_refine_diff_density_rms 0.048
_refine_ls_extinction_method none
_refine_ls_goodness_of_fit_ref 1.037
_refine_ls_hydrogen_treatment mixed
_refine_ls_matrix_type full
_refine_ls_number_parameters 339
_refine_ls_number_reflns 2479
_refine_ls_number_restraints 347
_refine_ls_restrained_S_all 0.998
_refine_ls_R_factor_all 0.0933
_refine_ls_R_factor_gt 0.0658
_refine_ls_shift/su_max 0.003
_refine_ls_shift/su_mean 0.000
_refine_ls_structure_factor_coef Fsqd
_refine_ls_weighting_details 'calc w=1/[\s^2^(Fo^2^)+(0.0388P)^2^+0.7549P] where P=(Fo^2^+2Fc^2^)/3'
_refine_ls_weighting_scheme calc
_refine_ls_wR_factor_gt 0.1257
_refine_ls_wR_factor_ref 0.1374
_reflns_number_gt 1869
_reflns_number_total 2479
_reflns_threshold_expression >2sigma(I)
_cod_data_source_file ja806289a_si_003.cif
_cod_data_source_block tolfb
_cod_database_code 4104114

loop_
_symmetry_equiv_pos_as_xyz
'x, y, z'
'-x, -y, -z'

loop_
_atom_site_label
_atom_site_type_symbol
_atom_site_fract_x
_atom_site_fract_y
_atom_site_fract_z
_atom_site_U_iso_or_equiv
_atom_site_adp_type
_atom_site_occupancy
_atom_site_symmetry_multiplicity
_atom_site_calc_flag
_atom_site_refinement_flags
_atom_site_disorder_assembly
_atom_site_disorder_group
Cl1 Cl 0.45738(16) 0.46529(14) 1.34223(12) 0.0350(3) Uani 0.50 1 d PDU A 1
C11 C 0.5919(5) 0.2733(5) 1.1180(4) 0.0269(10) Uani 0.50 1 d PDU A 1
H11A H 0.6774 0.2752 1.1917 0.032 Uiso 0.50 1 calc PR A 1
C12 C 0.4602(5) 0.3569(4) 1.1554(4) 0.0226(9) Uani 0.50 1 d PDU A 1
C13 C 0.3289(5) 0.3595(4) 1.0487(4) 0.0244(9) Uani 0.50 1 d PDU A 1
O1 O 0.0743(4) 0.4527(4) 0.6362(4) 0.0214(9) Uani 0.50 1 d PDU A 1
O2 O -0.1551(5) 0.3159(4) 0.4660(4) 0.0242(10) Uani 0.50 1 d PDU A 1
H1B H -0.099(4) 0.390(2) 0.429(3) 0.029 Uiso 0.50 1 d PD B 1
N1 N 0.1598(4) 0.3323(4) 0.8481(4) 0.0206(8) Uani 0.50 1 d PDU A 1
H1A H 0.168(6) 0.416(5) 0.818(5) 0.025 Uiso 0.50 1 d P C 1
C1 C -0.0386(6) 0.3268(5) 0.5772(5) 0.0200(11) Uani 0.50 1 d PDU A 1
C2 C -0.0686(6) 0.1929(4) 0.6360(5) 0.0207(10) Uani 0.50 1 d PDU A 1
C3 C -0.2044(6) 0.0584(5) 0.5689(5) 0.0206(11) Uani 0.50 1 d PDU A 1
H3A H -0.2771 0.0567 0.4869 0.025 Uiso 0.50 1 calc PR A 1
C4 C -0.2354(6) -0.0719(5) 0.6186(5) 0.0264(13) Uani 0.50 1 d PDU A 1
H4A H -0.3245 -0.1616 0.5693 0.032 Uiso 0.50 1 calc PR A 1
C5 C -0.1302(6) -0.0669(5) 0.7448(5) 0.0258(12) Uani 0.50 1 d PDU A 1
H5A H -0.1498 -0.1547 0.7795 0.031 Uiso 0.50 1 calc PR A 1
C6 C 0.0015(5) 0.0649(4) 0.8188(4) 0.0183(10) Uani 0.50 1 d PDU A 1
H6A H 0.0705 0.0654 0.9023 0.022 Uiso 0.50 1 calc PR A 1
C7 C 0.0326(5) 0.1993(4) 0.7687(4) 0.0198(10) Uani 0.50 1 d PDU A 1
C8 C 0.3417(5) 0.2735(4) 0.9022(4) 0.0231(9) Uani 0.50 1 d PDU A 1
C9 C 0.4732(6) 0.1893(6) 0.8624(5) 0.0322(13) Uani 0.50 1 d PDU A 1
H9A H 0.4784 0.1343 0.7625 0.039 Uiso 0.50 1 calc PR A 1
C10 C 0.5974(6) 0.1864(5) 0.9712(5) 0.0348(11) Uani 0.50 1 d PDU A 1
H10A H 0.6838 0.1265 0.9455 0.042 Uiso 0.50 1 calc PR A 1
C14 C 0.1833(6) 0.4467(6) 1.0921(6) 0.0402(14) Uani 0.50 1 d PDU A 1
H14A H 0.2345 0.5591 1.1312 0.060 Uiso 0.50 1 calc PR A 1
H14B H 0.1215 0.4114 1.1671 0.060 Uiso 0.50 1 calc PR A 1
H14C H 0.1003 0.4259 1.0058 0.060 Uiso 0.50 1 calc PR A 1
Cl1A Cl 0.70448(14) 0.20135(13) 1.08569(14) 0.0355(3) Uani 0.50 1 d PDU D 2
C11A C 0.4972(5) 0.3917(5) 1.2313(4) 0.0222(7) Uani 0.50 1 d PDU D 2
H11B H 0.5722 0.4055 1.3164 0.027 Uiso 0.50 1 calc PR D 2
C12A C 0.5236(5) 0.2926(5) 1.0952(4) 0.0212(7) Uani 0.50 1 d PDU D 2
C13A C 0.4153(5) 0.2670(4) 0.9626(4) 0.0210(7) Uani 0.50 1 d PDU D 2
O1A O 0.0908(5) 0.4228(4) 0.6124(4) 0.0238(9) Uani 0.50 1 d PDU D 2
O2A O -0.1577(5) 0.2953(5) 0.4595(4) 0.0237(10) Uani 0.50 1 d PDU D 2
H1BB H -0.149(6) 0.3934(15) 0.457(4) 0.028 Uiso 0.50 1 d PD E 2
N1A N 0.2152(4) 0.2742(4) 0.7867(4) 0.0273(7) Uani 0.50 1 d PDU D 2
H1AA H 0.225(6) 0.361(6) 0.754(5) 0.033 Uiso 0.50 1 d P F 2
C1A C -0.0420(7) 0.3100(5) 0.5730(5) 0.0220(10) Uani 0.50 1 d PDU D 2
C2A C -0.0724(6) 0.1762(5) 0.6318(5) 0.0215(8) Uani 0.50 1 d PDU D 2
C3A C -0.2229(7) 0.0521(5) 0.5752(6) 0.0226(9) Uani 0.50 1 d PDU D 2
H3AA H -0.3028 0.0582 0.5015 0.027 Uiso 0.50 1 calc PR D 2
C4A C -0.2577(7) -0.0786(5) 0.6239(6) 0.0237(10) Uani 0.50 1 d PDU D 2
H4AA H -0.3602 -0.1591 0.5854 0.028 Uiso 0.50 1 calc PR D 2
C5A C -0.1356(6) -0.0879(6) 0.7327(6) 0.0241(10) Uani 0.50 1 d PDU D 2
H5AA H -0.1587 -0.1746 0.7688 0.029 Uiso 0.50 1 calc PR D 2
C6A C 0.0180(6) 0.0284(5) 0.7873(5) 0.0223(8) Uani 0.50 1 d PDU D 2
H6AA H 0.0980 0.0179 0.8586 0.027 Uiso 0.50 1 calc PR D 2
C7A C 0.0573(5) 0.1631(5) 0.7383(5) 0.0224(8) Uani 0.50 1 d PDU D 2
C8A C 0.2756(5) 0.3465(4) 0.9766(4) 0.0207(7) Uani 0.50 1 d PDU D 2
C9A C 0.2493(6) 0.4471(5) 1.1129(5) 0.0228(8) Uani 0.50 1 d PDU D 2
H9AA H 0.1559 0.4999 1.1186 0.027 Uiso 0.50 1 calc PR D 2
C10A C 0.3592(5) 0.4705(5) 1.2413(4) 0.0236(7) Uani 0.50 1 d PDU D 2
H10B H 0.3403 0.5383 1.3327 0.028 Uiso 0.50 1 calc PR D 2
C14A C 0.4498(7) 0.1638(6) 0.8149(5) 0.0299(12) Uani 0.50 1 d PDU D 2
H14D H 0.3989 0.0542 0.8044 0.045 Uiso 0.50 1 calc PR D 2
H14E H 0.5769 0.1782 0.8090 0.045 Uiso 0.50 1 calc PR D 2
H14F H 0.3960 0.1926 0.7363 0.045 Uiso 0.50 1 calc PR D 2

loop_
_atom_site_aniso_label
_atom_site_aniso_U_11
_atom_site_aniso_U_22
_atom_site_aniso_U_33
_atom_site_aniso_U_23
_atom_site_aniso_U_13
_atom_site_aniso_U_12
Cl1 0.0378(6) 0.0328(6) 0.0267(5) 0.0028(4) 0.0030(5) 0.0006(5)
C11 0.0228(19) 0.026(2) 0.029(2) 0.0068(16) -0.0117(17) 0.0055(16)
C12 0.0209(18) 0.0195(18) 0.0241(19) 0.0070(16) -0.0014(16) -0.0023(15)
C13 0.0186(18) 0.0189(17) 0.037(2) 0.0134(16) -0.0004(16) 0.0016(15)
O1 0.0209(15) 0.0192(15) 0.0213(16) 0.0048(12) -0.0050(13) 0.0017(12)
O2 0.0276(18) 0.0185(16) 0.0205(17) 0.0015(13) -0.0115(14) 0.0011(14)
N1 0.0183(15) 0.0214(15) 0.0215(16) 0.0089(13) -0.0078(13) 0.0014(13)
C1 0.016(2) 0.028(2) 0.0169(19) 0.0085(16) -0.0011(17) 0.0057(17)
C2 0.0157(18) 0.0233(18) 0.0188(18) 0.0048(15) -0.0013(15) -0.0020(16)
C3 0.020(2) 0.028(2) 0.0121(18) 0.0045(16) 0.0020(16) 0.0066(17)
C4 0.021(2) 0.023(2) 0.024(2) -0.0004(18) -0.0017(18) -0.0070(18)
C5 0.030(2) 0.022(2) 0.025(2) 0.0080(17) 0.0070(18) 0.0043(18)
C6 0.0186(18) 0.0195(18) 0.0178(19) 0.0055(15) 0.0013(15) 0.0075(15)
C7 0.0157(17) 0.0216(17) 0.0252(19) 0.0117(15) -0.0005(15) 0.0050(14)
C8 0.0126(16) 0.0252(18) 0.0322(19) 0.0156(15) -0.0072(15) -0.0026(14)
C9 0.023(2) 0.041(3) 0.025(2) 0.003(2) -0.0058(18) 0.0023(19)
C10 0.026(2) 0.039(2) 0.036(2) 0.0018(18) -0.0061(18) 0.0146(17)
C14 0.027(2) 0.039(3) 0.052(3) 0.005(2) -0.003(2) 0.015(2)
Cl1A 0.0242(5) 0.0361(6) 0.0464(7) 0.0091(5) -0.0070(5) 0.0149(4)
C11A 0.0167(13) 0.0266(14) 0.0213(13) 0.0087(12) -0.0044(12) 0.0000(11)
C12A 0.0147(13) 0.0247(15) 0.0245(13) 0.0095(12) -0.0030(12) 0.0034(11)
C13A 0.0168(13) 0.0243(14) 0.0225(12) 0.0093(11) -0.0031(11) 0.0037(11)
O1A 0.0224(16) 0.0245(16) 0.0234(18) 0.0093(14) -0.0094(13) 0.0022(12)
O2A 0.0242(19) 0.0226(17) 0.0255(18) 0.0125(14) -0.0093(14) 0.0027(15)
N1A 0.0211(14) 0.0320(15) 0.0305(13) 0.0186(13) -0.0111(12) -0.0011(12)
C1A 0.0172(18) 0.0259(15) 0.0230(18) 0.0085(13) -0.0059(15) 0.0049(14)
C2A 0.0163(14) 0.0260(12) 0.0244(14) 0.0113(11) -0.0035(12) 0.0056(12)
C3A 0.0178(16) 0.0259(15) 0.0242(17) 0.0079(13) -0.0024(14) 0.0060(14)
C4A 0.0198(16) 0.0249(15) 0.0264(17) 0.0085(14) 0.0008(14) 0.0044(14)
C5A 0.0210(16) 0.0245(15) 0.0291(18) 0.0112(14) 0.0025(15) 0.0063(13)
C6A 0.0169(15) 0.0267(14) 0.0284(16) 0.0146(12) 0.0008(13) 0.0072(12)
C7A 0.0147(13) 0.0281(13) 0.0276(14) 0.0143(11) -0.0038(11) 0.0043(11)
C8A 0.0161(13) 0.0231(14) 0.0242(12) 0.0116(12) -0.0029(12) 0.0016(11)
C9A 0.0161(15) 0.0257(15) 0.0265(13) 0.0091(12) -0.0026(12) 0.0037(13)
C10A 0.0185(14) 0.0283(15) 0.0213(13) 0.0060(12) -0.0017(12) 0.0023(12)
C14A 0.025(2) 0.030(2) 0.0291(19) 0.0008(17) -0.0039(18) 0.0061(17)

loop_
_atom_type_symbol
_atom_type_description
_atom_type_scat_dispersion_real
_atom_type_scat_dispersion_imag
_atom_type_scat_source
C C 0.0033 0.0016 'International Tables Vol C Tables 4.2.6.8 and 6.1.1.4'
H H 0.0000 0.0000 'International Tables Vol C Tables 4.2.6.8 and 6.1.1.4'
N N 0.0061 0.0033 'International Tables Vol C Tables 4.2.6.8 and 6.1.1.4'
O O 0.0106 0.0060 'International Tables Vol C Tables 4.2.6.8 and 6.1.1.4'
Cl Cl 0.1484 0.1585 'International Tables Vol C Tables 4.2.6.8 and 6.1.1.4'

loop_
_geom_angle_atom_site_label_1
_geom_angle_atom_site_label_2
_geom_angle_atom_site_label_3
_geom_angle
C12 C11 C10 119.9(4)
C11 C12 C13 122.5(3)
C11 C12 Cl1 118.6(3)
C13 C12 Cl1 118.9(3)
C8 C13 C12 115.7(3)
C8 C13 C14 122.6(4)
C12 C13 C14 121.7(4)
C7 N1 C8 108.7(3)
O1 C1 O2 120.1(4)
O1 C1 C2 123.6(4)
O2 C1 C2 115.7(3)
C3 C2 C7 118.1(3)
C3 C2 C1 120.6(3)
C7 C2 C1 121.2(3)
C4 C3 C2 122.7(4)
C3 C4 C5 118.6(4)
C6 C5 C4 121.3(4)
C5 C6 C7 120.3(4)
N1 C7 C6 119.3(3)
N1 C7 C2 121.8(3)
C6 C7 C2 118.9(3)
C9 C8 C13 122.7(4)
C9 C8 N1 148.3(3)
C13 C8 N1 89.0(3)
C8 C9 C10 119.9(4)
C11 C10 C9 119.3(4)
C12A C11A C10A 119.8(4)
C11A C12A C13A 122.9(4)
C11A C12A Cl1A 118.5(3)
C13A C12A Cl1A 118.6(3)
C8A C13A C12A 116.0(3)
C8A C13A C14A 121.7(4)
C12A C13A C14A 122.2(4)
C7A N1A C8A 116.9(3)
O1A C1A O2A 120.6(4)
O1A C1A C2A 124.3(4)
O2A C1A C2A 114.8(4)
C3A C2A C7A 119.1(4)
C3A C2A C1A 119.6(4)
C7A C2A C1A 121.1(3)
C4A C3A C2A 122.5(4)
C3A C4A C5A 118.3(4)
C6A C5A C4A 121.2(5)
C5A C6A C7A 121.6(4)
N1A C7A C6A 121.4(4)
N1A C7A C2A 121.4(4)
C6A C7A C2A 117.2(3)
C9A C8A C13A 121.3(3)
C9A C8A N1A 147.1(4)
C13A C8A N1A 91.4(3)
C8A C9A C10A 121.2(4)
C11A C10A C9A 118.8(4)

loop_
_geom_bond_atom_site_label_1
_geom_bond_atom_site_label_2
_geom_bond_distance
Cl1 C12 1.743(4)
C11 C12 1.371(5)
C11 C10 1.378(5)
C12 C13 1.404(5)
C13 C8 1.384(5)
C13 C14 1.490(5)
O1 C1 1.239(4)
O2 C1 1.318(4)
N1 C7 1.372(4)
N1 C8 1.699(5)
C1 C2 1.454(5)
C2 C3 1.391(4)
C2 C7 1.426(5)
C3 C4 1.371(5)
C4 C5 1.395(5)
C5 C6 1.373(5)
C6 C7 1.407(5)
C8 C9 1.376(6)
C9 C10 1.381(6)
Cl1A C12A 1.739(4)
C11A C12A 1.375(5)
C11A C10A 1.378(5)
C12A C13A 1.405(5)
C13A C8A 1.392(5)
C13A C14A 1.491(5)
O1A C1A 1.239(5)
O2A C1A 1.320(5)
N1A C7A 1.367(4)
N1A C8A 1.720(5)
C1A C2A 1.453(5)
C2A C3A 1.393(5)
C2A C7A 1.432(5)
C3A C4A 1.369(5)
C4A C5A 1.393(5)
C5A C6A 1.371(5)
C6A C7A 1.406(5)
C8A C9A 1.381(5)
C9A C10A 1.384(5)

loop_
_geom_hbond_atom_site_label_D
_geom_hbond_atom_site_label_H
_geom_hbond_atom_site_label_A
_geom_hbond_distance_DH
_geom_hbond_distance_HA
_geom_hbond_distance_DA
_geom_hbond_angle_DHA
_geom_hbond_site_symmetry_A
N1 H1A O1 0.87(5) 1.98(5) 2.660(5) 134(4) .
N1 H1A O1A 0.87(5) 2.03(5) 2.654(6) 128(3) .
O2 H1B O1 0.885(10) 1.687(16) 2.526(5) 157(3) 2_566
O2 H1B O1A 0.885(10) 1.833(18) 2.633(6) 149(3) 2_566
